data_4518633
loop_
_publ_author_name
'Yan, Siyu'
'Tang, Kaixin'
'Lin, Yuejian'
'Ren, Yuanhang'
'Tian, Wanli'
'Chen, Hua'
'Lin, Tingting'
'Qiu, Longzhen'
'Pan, Xiaoyong'
'Wang, Weizhi'

_publ_section_title
;
 Light-Emitting Diodes with Manganese Halide Tetrahedron Embedded in
 Anti-Perovskites
;
_journal_name_full 'ACS Energy Letters'
_journal_page_first 1901
_journal_page_last 1911
_journal_paper_doi 10.1021/acsenergylett.1c00250
_journal_year 2021
_chemical_formula_sum 'Cl5 Cs3 Mn'
_chemical_formula_weight 630.92
_space_group_crystal_system tetragonal
_space_group_IT_number 140
_space_group_name_Hall '-I 4 2c'
_space_group_name_H-M_alt 'I 4/m c m'
_audit_creation_method SHELXL-2016/6
_cell_angle_alpha 90
_cell_angle_beta 90
_cell_angle_gamma 90
_cell_formula_units_Z 4
_cell_length_a 9.1751(3)
_cell_length_b 9.1751(3)
_cell_length_c 14.8827(10)
_cell_measurement_reflns_used 7194
_cell_measurement_temperature 298(2)
_cell_measurement_theta_max 26.12
_cell_measurement_theta_min 2.61
_cell_volume 1252.86(10)
_computing_cell_refinement 'Bruker SAINT'
_computing_data_collection 'Bruker APEX2'
_computing_data_reduction 'Bruker SAINT'
_computing_molecular_graphics 'Bruker SHELXTL'
_computing_publication_material 'Bruker SHELXTL'
_computing_structure_refinement 'SHELXL-2016/6 (Sheldrick, 2016)'
_computing_structure_solution 'SHELXT 2018/2 (Sheldrick, 2018)'
_diffrn_ambient_temperature 298(2)
_diffrn_measured_fraction_theta_full 1.000
_diffrn_measured_fraction_theta_max 1.000
_diffrn_measurement_device_type 'Bruker APEX-II CCD'
_diffrn_measurement_method '\f and \w scans'
_diffrn_radiation_type MoK\a
_diffrn_radiation_wavelength 0.71073
_diffrn_reflns_av_R_equivalents 0.1350
_diffrn_reflns_av_unetI/netI 0.0520
_diffrn_reflns_Laue_measured_fraction_full 1.000
_diffrn_reflns_Laue_measured_fraction_max 1.000
_diffrn_reflns_limit_h_max 11
_diffrn_reflns_limit_h_min -11
_diffrn_reflns_limit_k_max 11
_diffrn_reflns_limit_k_min -11
_diffrn_reflns_limit_l_max 18
_diffrn_reflns_limit_l_min -18
_diffrn_reflns_number 9689
_diffrn_reflns_point_group_measured_fraction_full 1.000
_diffrn_reflns_point_group_measured_fraction_max 1.000
_diffrn_reflns_theta_full 25.242
_diffrn_reflns_theta_max 26.130
_diffrn_reflns_theta_min 2.737
_exptl_absorpt_coefficient_mu 10.648
_exptl_absorpt_correction_T_max 0.067
_exptl_absorpt_correction_T_min 0.004
_exptl_absorpt_correction_type multi-scan
_exptl_absorpt_process_details sadabs
_exptl_crystal_colour green
_exptl_crystal_density_diffrn 3.345
_exptl_crystal_description block
_exptl_crystal_F_000 1100
_exptl_crystal_size_max 0.560
_exptl_crystal_size_mid 0.410
_exptl_crystal_size_min 0.360
_refine_diff_density_max 6.189
_refine_diff_density_min -5.467
_refine_diff_density_rms 0.987
_refine_ls_extinction_method none
_refine_ls_goodness_of_fit_ref 1.255
_refine_ls_hydrogen_treatment undef
_refine_ls_matrix_type full
_refine_ls_number_parameters 17
_refine_ls_number_reflns 362
_refine_ls_number_restraints 0
_refine_ls_restrained_S_all 1.255
_refine_ls_R_factor_all 0.1199
_refine_ls_R_factor_gt 0.1189
_refine_ls_shift/su_max 0.000
_refine_ls_shift/su_mean 0.000
_refine_ls_structure_factor_coef Fsqd
_refine_ls_weighting_details 'w=1/[\s^2^(Fo^2^)+(0.2000P)^2^+60.0000P] where P=(Fo^2^+2Fc^2^)/3'
_refine_ls_weighting_scheme calc
_refine_ls_wR_factor_gt 0.3027
_refine_ls_wR_factor_ref 0.3042
_reflns_Friedel_coverage 0.000
_reflns_number_gt 348
_reflns_number_total 362
_reflns_threshold_expression 'I > 2\s(I)'
_cod_data_source_file nz1c00250_si_007.cif
_cod_data_source_block mo_200909a_a
_cod_original_cell_volume 1252.86(12)
_cod_database_code 4518633
_shelx_shelxl_version_number 2016/6
_shelx_space_group_comment
; 
The symmetry employed for this shelxl refinement is uniquely defined 
by the following loop, which should always be used as a source of 
symmetry information in preference to the above space-group names. 
They are only intended as comments. 
;
_shelx_estimated_absorpt_t_min 0.066
_shelx_estimated_absorpt_t_max 0.114

loop_
_space_group_symop_operation_xyz
'x, y, z'
'-x, -y, z'
'-y, x, z'
'y, -x, z'
'-x, y, -z+1/2'
'x, -y, -z+1/2'
'y, x, -z+1/2'
'-y, -x, -z+1/2'
'x+1/2, y+1/2, z+1/2'
'-x+1/2, -y+1/2, z+1/2'
'-y+1/2, x+1/2, z+1/2'
'y+1/2, -x+1/2, z+1/2'
'-x+1/2, y+1/2, -z+1'
'x+1/2, -y+1/2, -z+1'
'y+1/2, x+1/2, -z+1'
'-y+1/2, -x+1/2, -z+1'
'-x, -y, -z'
'x, y, -z'
'y, -x, -z'
'-y, x, -z'
'x, -y, z-1/2'
'-x, y, z-1/2'
'-y, -x, z-1/2'
'y, x, z-1/2'
'-x+1/2, -y+1/2, -z+1/2'
'x+1/2, y+1/2, -z+1/2'
'y+1/2, -x+1/2, -z+1/2'
'-y+1/2, x+1/2, -z+1/2'
'x+1/2, -y+1/2, z'
'-x+1/2, y+1/2, z'
'-y+1/2, -x+1/2, z'
'y+1/2, x+1/2, z'

loop_
_atom_site_label
_atom_site_type_symbol
_atom_site_fract_x
_atom_site_fract_y
_atom_site_fract_z
_atom_site_U_iso_or_equiv
_atom_site_adp_type
_atom_site_occupancy
_atom_site_site_symmetry_order
_atom_site_calc_flag
_atom_site_refinement_flags_posn
_atom_site_refinement_flags_adp
_atom_site_refinement_flags_occupancy
_atom_site_disorder_assembly
_atom_site_disorder_group
Cs1 Cs 0.33610(14) 0.16390(14) 0.500000 0.0206(10) Uani 1 4 d S T P . .
Cs2 Cs 0.500000 0.500000 0.250000 0.0326(12) Uani 1 8 d S T P . .
Mn1 Mn 0.000000 0.500000 0.750000 0.0152(15) Uani 1 8 d S T P . .
Cl1 Cl 0.1432(5) 0.3568(5) 0.6547(5) 0.0315(16) Uani 1 2 d S T P . .
Cl2 Cl 0.500000 0.500000 0.500000 0.033(3) Uani 1 8 d S T P . .

loop_
_atom_site_aniso_label
_atom_site_aniso_U_11
_atom_site_aniso_U_22
_atom_site_aniso_U_33
_atom_site_aniso_U_23
_atom_site_aniso_U_13
_atom_site_aniso_U_12
Cs1 0.0116(12) 0.0116(12) 0.0385(15) 0.000 0.000 0.0033(6)
Cs2 0.0238(15) 0.0238(15) 0.050(2) 0.000 0.000 0.000
Mn1 0.010(2) 0.010(2) 0.026(3) 0.000 0.000 0.000
Cl1 0.027(2) 0.027(2) 0.041(3) -0.0088(18) 0.0088(18) 0.011(2)
Cl2 0.018(4) 0.018(4) 0.063(7) 0.000 0.000 0.000

loop_
_atom_type_symbol
_atom_type_description
_atom_type_scat_dispersion_real
_atom_type_scat_dispersion_imag
_atom_type_scat_source
Cl Cl 0.1484 0.1585 'International Tables Vol C Tables 4.2.6.8 and 6.1.1.4'
Cs Cs -0.3680 2.1192 'International Tables Vol C Tables 4.2.6.8 and 6.1.1.4'
Mn Mn 0.3368 0.7283 'International Tables Vol C Tables 4.2.6.8 and 6.1.1.4'

loop_
_geom_angle_atom_site_label_1
_geom_angle_atom_site_label_2
_geom_angle_atom_site_label_3
_geom_angle
_geom_angle_site_symmetry_1
_geom_angle_site_symmetry_3
_geom_angle_publ_flag
Cl1 Cs1 Cl1 85.2(3) 18_556 . ?
Cl1 Cs1 Cl2 76.13(4) 18_556 13_545 ?
Cl1 Cs1 Cl2 76.13(4) . 13_545 ?
Cl1 Cs1 Cl2 76.13(4) 18_556 . ?
Cl1 Cs1 Cl2 76.13(4) . . ?
Cl2 Cs1 Cl2 141.99(6) 13_545 . ?
Cl1 Cs1 Cl1 90.11(18) 18_556 19_556 ?
Cl1 Cs1 Cl1 149.03(8) . 19_556 ?
Cl2 Cs1 Cl1 73.02(9) 13_545 19_556 ?
Cl2 Cs1 Cl1 132.23(10) . 19_556 ?
Cl1 Cs1 Cl1 149.03(8) 18_556 3_655 ?
Cl1 Cs1 Cl1 90.11(18) . 3_655 ?
Cl2 Cs1 Cl1 132.23(10) 13_545 3_655 ?
Cl2 Cs1 Cl1 73.02(9) . 3_655 ?
Cl1 Cs1 Cl1 108.58(15) 19_556 3_655 ?
Cl1 Cs1 Cl1 90.11(18) 18_556 20_656 ?
Cl1 Cs1 Cl1 149.03(8) . 20_656 ?
Cl2 Cs1 Cl1 132.23(10) 13_545 20_656 ?
Cl2 Cs1 Cl1 73.02(9) . 20_656 ?
Cl1 Cs1 Cl1 61.31(18) 19_556 20_656 ?
Cl1 Cs1 Cl1 78.38(18) 3_655 20_656 ?
Cl1 Cs1 Cl1 149.03(8) 18_556 4 ?
Cl1 Cs1 Cl1 90.11(18) . 4 ?
Cl2 Cs1 Cl1 73.02(9) 13_545 4 ?
Cl2 Cs1 Cl1 132.23(10) . 4 ?
Cl1 Cs1 Cl1 78.38(18) 19_556 4 ?
Cl1 Cs1 Cl1 61.31(18) 3_655 4 ?
Cl1 Cs1 Cl1 108.58(15) 20_656 4 ?
Cl1 Cs1 Cs1 137.39(13) 18_556 17_656 ?
Cl1 Cs1 Cs1 137.39(13) . 17_656 ?
Cl2 Cs1 Cs1 109.00(3) 13_545 17_656 ?
Cl2 Cs1 Cs1 109.00(3) . 17_656 ?
Cl1 Cs1 Cs1 54.29(7) 19_556 17_656 ?
Cl1 Cs1 Cs1 54.29(7) 3_655 17_656 ?
Cl1 Cs1 Cs1 54.29(7) 20_656 17_656 ?
Cl1 Cs1 Cs1 54.29(7) 4 17_656 ?
Cl1 Cs1 Mn1 162.36(14) 18_556 25_556 ?
Cl1 Cs1 Mn1 77.15(13) . 25_556 ?
Cl2 Cs1 Mn1 99.299(7) 13_545 25_556 ?
Cl2 Cs1 Mn1 99.299(7) . 25_556 ?
Cl1 Cs1 Mn1 105.01(9) 19_556 25_556 ?
Cl1 Cs1 Mn1 33.04(10) 3_655 25_556 ?
Cl1 Cs1 Mn1 105.01(9) 20_656 25_556 ?
Cl1 Cs1 Mn1 33.04(10) 4 25_556 ?
Cs1 Cs1 Mn1 60.25(2) 17_656 25_556 ?
Cl1 Cs1 Mn1 77.15(13) 18_556 9_544 ?
Cl1 Cs1 Mn1 162.36(14) . 9_544 ?
Cl2 Cs1 Mn1 99.299(7) 13_545 9_544 ?
Cl2 Cs1 Mn1 99.299(7) . 9_544 ?
Cl1 Cs1 Mn1 33.04(9) 19_556 9_544 ?
Cl1 Cs1 Mn1 105.01(9) 3_655 9_544 ?
Cl1 Cs1 Mn1 33.04(9) 20_656 9_544 ?
Cl1 Cs1 Mn1 105.01(9) 4 9_544 ?
Cs1 Cs1 Mn1 60.25(2) 17_656 9_544 ?
Mn1 Cs1 Mn1 120.50(4) 25_556 9_544 ?
Cl1 Cs1 Cs1 48.58(11) 18_556 19_566 ?
Cl1 Cs1 Cs1 48.58(11) . 19_566 ?
Cl2 Cs1 Cs1 96.99(6) 13_545 19_566 ?
Cl2 Cs1 Cs1 45.0 . 19_566 ?
Cl1 Cs1 Cs1 138.43(8) 19_556 19_566 ?
Cl1 Cs1 Cs1 107.53(7) 3_655 19_566 ?
Cl1 Cs1 Cs1 107.53(7) 20_656 19_566 ?
Cl1 Cs1 Cs1 138.43(8) 4 19_566 ?
Cs1 Cs1 Cs1 154.00(3) 17_656 19_566 ?
Mn1 Cs1 Cs1 116.490(11) 25_556 19_566 ?
Mn1 Cs1 Cs1 116.490(11) 9_544 19_566 ?
Cl2 Cs2 Cl2 180.0 5_655 . ?
Cl2 Cs2 Cl1 111.90(10) 5_655 17_666 ?
Cl2 Cs2 Cl1 68.10(10) . 17_666 ?
Cl2 Cs2 Cl1 68.10(10) 5_655 10_554 ?
Cl2 Cs2 Cl1 111.90(10) . 10_554 ?
Cl1 Cs2 Cl1 137.24(19) 17_666 10_554 ?
Cl2 Cs2 Cl1 68.10(10) 5_655 11_554 ?
Cl2 Cs2 Cl1 111.90(10) . 11_554 ?
Cl1 Cs2 Cl1 139.58(19) 17_666 11_554 ?
Cl1 Cs2 Cl1 82.00(7) 10_554 11_554 ?
Cl2 Cs2 Cl1 111.90(10) 5_655 19_566 ?
Cl2 Cs2 Cl1 68.10(10) . 19_566 ?
Cl1 Cs2 Cl1 82.00(7) 17_666 19_566 ?
Cl1 Cs2 Cl1 139.58(19) 10_554 19_566 ?
Cl1 Cs2 Cl1 62.9(2) 11_554 19_566 ?
Cl2 Cs2 Cl1 111.90(10) 5_655 18_556 ?
Cl2 Cs2 Cl1 68.10(10) . 18_556 ?
Cl1 Cs2 Cl1 136.19(19) 17_666 18_556 ?
Cl1 Cs2 Cl1 62.9(2) 10_554 18_556 ?
Cl1 Cs2 Cl1 61.12(18) 11_554 18_556 ?
Cl1 Cs2 Cl1 82.00(7) 19_566 18_556 ?
Cl2 Cs2 Cl1 68.10(10) 5_655 9_554 ?
Cl2 Cs2 Cl1 111.90(10) . 9_554 ?
Cl1 Cs2 Cl1 62.9(2) 17_666 9_554 ?
Cl1 Cs2 Cl1 136.19(19) 10_554 9_554 ?
Cl1 Cs2 Cl1 82.00(7) 11_554 9_554 ?
Cl1 Cs2 Cl1 61.12(18) 19_566 9_554 ?
Cl1 Cs2 Cl1 137.24(19) 18_556 9_554 ?
Cl2 Cs2 Cl1 111.90(10) 5_655 20_656 ?
Cl2 Cs2 Cl1 68.10(10) . 20_656 ?
Cl1 Cs2 Cl1 82.00(7) 17_666 20_656 ?
Cl1 Cs2 Cl1 61.12(18) 10_554 20_656 ?
Cl1 Cs2 Cl1 137.24(19) 11_554 20_656 ?
Cl1 Cs2 Cl1 136.19(19) 19_566 20_656 ?
Cl1 Cs2 Cl1 82.00(7) 18_556 20_656 ?
Cl1 Cs2 Cl1 139.58(19) 9_554 20_656 ?
Cl2 Cs2 Cl1 68.10(10) 5_655 12_554 ?
Cl2 Cs2 Cl1 111.90(10) . 12_554 ?
Cl1 Cs2 Cl1 61.12(18) 17_666 12_554 ?
Cl1 Cs2 Cl1 82.00(7) 10_554 12_554 ?
Cl1 Cs2 Cl1 136.19(19) 11_554 12_554 ?
Cl1 Cs2 Cl1 137.24(19) 19_566 12_554 ?
Cl1 Cs2 Cl1 139.58(19) 18_556 12_554 ?
Cl1 Cs2 Cl1 82.00(7) 9_554 12_554 ?
Cl1 Cs2 Cl1 62.9(2) 20_656 12_554 ?
Cl2 Cs2 Cs1 137.321(5) 5_655 . ?
Cl2 Cs2 Cs1 42.679(5) . . ?
Cl1 Cs2 Cs1 101.08(10) 17_666 . ?
Cl1 Cs2 Cs1 69.32(10) 10_554 . ?
Cl1 Cs2 Cs1 103.23(9) 11_554 . ?
Cl1 Cs2 Cs1 98.50(9) 19_566 . ?
Cl1 Cs2 Cs1 42.22(9) 18_556 . ?
Cl1 Cs2 Cs1 154.36(9) 9_554 . ?
Cl1 Cs2 Cs1 45.87(10) 20_656 . ?
Cl1 Cs2 Cs1 108.64(10) 12_554 . ?
Cl2 Cs2 Cs1 137.321(5) 5_655 17_666 ?
Cl2 Cs2 Cs1 42.679(5) . 17_666 ?
Cl1 Cs2 Cs1 42.22(9) 17_666 17_666 ?
Cl1 Cs2 Cs1 154.36(9) 10_554 17_666 ?
Cl1 Cs2 Cs1 108.64(10) 11_554 17_666 ?
Cl1 Cs2 Cs1 45.87(10) 19_566 17_666 ?
Cl1 Cs2 Cs1 101.08(10) 18_556 17_666 ?
Cl1 Cs2 Cs1 69.32(10) 9_554 17_666 ?
Cl1 Cs2 Cs1 98.50(9) 20_656 17_666 ?
Cl1 Cs2 Cs1 103.23(9) 12_554 17_666 ?
Cs1 Cs2 Cs1 85.359(10) . 17_666 ?
Cl1 Mn1 Cl1 111.6(2) 28_556 2_565 ?
Cl1 Mn1 Cl1 105.3(4) 28_556 27_456 ?
Cl1 Mn1 Cl1 111.6(2) 2_565 27_456 ?
Cl1 Mn1 Cl1 111.6(2) 28_556 . ?
Cl1 Mn1 Cl1 105.3(4) 2_565 . ?
Cl1 Mn1 Cl1 111.6(2) 27_456 . ?
Cl1 Mn1 Cs1 157.11(19) 28_556 3 ?
Cl1 Mn1 Cs1 58.21(15) 2_565 3 ?
Cl1 Mn1 Cs1 97.61(19) 27_456 3 ?
Cl1 Mn1 Cs1 58.21(15) . 3 ?
Cl1 Mn1 Cs1 58.21(15) 28_556 9_455 ?
Cl1 Mn1 Cs1 97.61(19) 2_565 9_455 ?
Cl1 Mn1 Cs1 58.21(15) 27_456 9_455 ?
Cl1 Mn1 Cs1 157.11(19) . 9_455 ?
Cs1 Mn1 Cs1 138.92(3) 3 9_455 ?
Cl1 Mn1 Cs1 58.21(15) 28_556 25_556 ?
Cl1 Mn1 Cs1 157.11(19) 2_565 25_556 ?
Cl1 Mn1 Cs1 58.21(15) 27_456 25_556 ?
Cl1 Mn1 Cs1 97.61(19) . 25_556 ?
Cs1 Mn1 Cs1 138.92(3) 3 25_556 ?
Cs1 Mn1 Cs1 59.50(4) 9_455 25_556 ?
Cl1 Mn1 Cs1 97.61(19) 28_556 19_566 ?
Cl1 Mn1 Cs1 58.21(15) 2_565 19_566 ?
Cl1 Mn1 Cs1 157.11(19) 27_456 19_566 ?
Cl1 Mn1 Cs1 58.21(15) . 19_566 ?
Cs1 Mn1 Cs1 59.50(4) 3 19_566 ?
Cs1 Mn1 Cs1 138.92(3) 9_455 19_566 ?
Cs1 Mn1 Cs1 138.92(3) 25_556 19_566 ?
Mn1 Cl1 Cs1 174.8(3) . . ?
Mn1 Cl1 Cs1 88.75(18) . 3 ?
Cs1 Cl1 Cs1 86.99(14) . 3 ?
Mn1 Cl1 Cs1 88.75(18) . 19_566 ?
Cs1 Cl1 Cs1 86.99(14) . 19_566 ?
Cs1 Cl1 Cs1 71.42(15) 3 19_566 ?
Mn1 Cl1 Cs2 93.64(13) . 17_666 ?
Cs1 Cl1 Cs2 89.09(11) . 17_666 ?
Cs1 Cl1 Cs2 156.87(17) 3 17_666 ?
Cs1 Cl1 Cs2 85.62(4) 19_566 17_666 ?
Mn1 Cl1 Cs2 93.64(13) . 9_445 ?
Cs1 Cl1 Cs2 89.09(11) . 9_445 ?
Cs1 Cl1 Cs2 85.62(4) 3 9_445 ?
Cs1 Cl1 Cs2 156.87(17) 19_566 9_445 ?
Cs2 Cl1 Cs2 117.1(2) 17_666 9_445 ?
Cs1 Cl2 Cs1 180.0 . 17_666 ?
Cs1 Cl2 Cs1 90.0 . 19_566 ?
Cs1 Cl2 Cs1 90.0 17_666 19_566 ?
Cs1 Cl2 Cs1 90.0 . 3_655 ?
Cs1 Cl2 Cs1 90.0 17_666 3_655 ?
Cs1 Cl2 Cs1 180.0 19_566 3_655 ?
Cs1 Cl2 Cs2 90.0 . 17_666 ?
Cs1 Cl2 Cs2 90.0 17_666 17_666 ?
Cs1 Cl2 Cs2 90.0 19_566 17_666 ?
Cs1 Cl2 Cs2 90.0 3_655 17_666 ?
Cs1 Cl2 Cs2 90.0 . . ?
Cs1 Cl2 Cs2 90.0 17_666 . ?
Cs1 Cl2 Cs2 90.0 19_566 . ?
Cs1 Cl2 Cs2 90.0 3_655 . ?
Cs2 Cl2 Cs2 180.0 17_666 . ?

loop_
_geom_bond_atom_site_label_1
_geom_bond_atom_site_label_2
_geom_bond_distance
_geom_bond_site_symmetry_2
_geom_bond_publ_flag
Cs1 Cl1 3.401(6) 18_556 ?
Cs1 Cl1 3.401(6) . ?
Cs1 Cl2 3.4309(6) 13_545 ?
Cs1 Cl2 3.4309(6) . ?
Cs1 Cl1 3.644(6) 19_556 ?
Cs1 Cl1 3.644(6) 3_655 ?
Cs1 Cl1 3.644(6) 20_656 ?
Cs1 Cl1 3.644(6) 4 ?
Cs1 Cs1 4.253(4) 17_656 ?
Cs1 Mn1 4.2856(9) 25_556 ?
Cs1 Mn1 4.2856(9) 9_544 ?
Cs1 Cs1 4.8520(8) 19_566 ?
Cs2 Cl2 3.7207(3) 5_655 ?
Cs2 Cl2 3.7207(3) . ?
Cs2 Cl1 3.802(4) 17_666 ?
Cs2 Cl1 3.802(4) 10_554 ?
Cs2 Cl1 3.802(4) 11_554 ?
Cs2 Cl1 3.802(4) 19_566 ?
Cs2 Cl1 3.802(4) 18_556 ?
Cs2 Cl1 3.802(4) 9_554 ?
Cs2 Cl1 3.802(4) 20_656 ?
Cs2 Cl1 3.802(4) 12_554 ?
Mn1 Cl1 2.337(6) 28_556 ?
Mn1 Cl1 2.337(6) 2_565 ?
Mn1 Cl1 2.337(6) 27_456 ?
Mn1 Cl1 2.337(6) . ?
